data_9014180
loop_
_publ_author_name
'Krause, W.'
'Belendorff, K.'
'Bernhardt, H. J.'
'McCammon, C. A.'
'Effenberger, H.'
'Mikenda, W.'

_publ_section_title
;
 Crystal chemistry of the tsumcorite-group minerals. New data on ferrilotharmeyerite,
 tsumcorite, thometzekite, mounanaite, helmutwinklerite, and a redefinition of gartrellite
;
_journal_name_full 'European Journal of Mineralogy'
_journal_page_first 179
_journal_page_last 206
_journal_volume 10
_journal_year 1998
_chemical_compound_source 'Mounana, Gaboon'
_chemical_formula_sum 'Fe2 H2 O10 Pb V2'
_chemical_name_mineral Mounanaite
_space_group_IT_number 12
_symmetry_space_group_name_Hall '-C 2y'
_symmetry_space_group_name_H-M 'C 1 2/m 1'
_cell_angle_alpha 90
_cell_angle_beta 115.57
_cell_angle_gamma 90
_cell_formula_units_Z 2
_cell_length_a 9.294
_cell_length_b 6.166
_cell_length_c 7.713
_cell_volume 398.717
_database_code_amcsd 0006710
_exptl_crystal_density_diffrn 4.854
_cod_original_formula_sum 'Pb Fe2 V2 (O10 H2)'
_cod_database_code 9014180

loop_
_space_group_symop_operation_xyz
x,y,z
1/2+x,1/2+y,z
x,-y,z
1/2+x,1/2-y,z
-x,y,-z
1/2-x,1/2+y,-z
-x,-y,-z
1/2-x,1/2-y,-z

loop_
_atom_site_label
_atom_site_fract_x
_atom_site_fract_y
_atom_site_fract_z
_atom_site_U_iso_or_equiv
_atom_site_type_symbol
_atom_site_attached_hydrogens
PbMe1 0.00000 0.00000 0.00000 0.02280 Pb 0
FeMe2 0.25000 0.25000 0.50000 0.01900 Fe 0
VX 0.92280 0.50000 0.22560 0.01520 V 0
O-H1 0.33680 0.50000 0.41830 0.01773 O 1
O2 0.31850 0.00000 0.37220 0.02533 O 0
O3 0.04060 0.27290 0.26630 0.01773 O 0
O4 0.21250 0.50000 -0.00530 0.02153 O 0

loop_
_cod_changelog_entry_id
_cod_changelog_entry_author
_cod_changelog_entry_date
_cod_changelog_entry_text
1
;cod-tools version 3.8.0
Id: cif_guess_AMCSD_atom_types 9574 2023-05-10 09:00:05Z saulius
;
2023-05-10T18:54:57+03:00
;Derived atom types and hydrogen counts
from atom names that follow the AMCSD naming convention
(Wat == water, O-H == hydroxyl).
;

loop_
_cod_related_entry_id
_cod_related_entry_database
_cod_related_entry_code
1 AMCSD 0006710
